data_4103892
loop_
_publ_author_name
'Nathan J. Silvernail'
'Alexander Barabanschikov'
'J. Timothy Sage'
'Bruce C. Noll'
'W. Robert Scheidt'

_publ_contact_author_address
;Dept. of Chemistry and Biochemistry                    
251 Nieuwland Science Hall
University of Notre Dame                         
Notre Dame, IN 46556-5670     
;
_publ_contact_author_email scheidt.1@nd.edu
_publ_contact_author_fax '01 574 631 4044'
_publ_contact_author_name 'W. Robert Scheidt'
_publ_contact_author_phone '01 574 631 6816'
_publ_section_title
;
 Mapping NO Movements in Crystalline [Fe(Porph)(NO)(1-MeIm)]
;
_journal_name_full 'Journal of the American Chemical Society'
_journal_page_first 2131
_journal_page_last 2140
_journal_paper_doi 10.1021/ja8055613
_journal_volume 131
_journal_year 2009
_chemical_formula_moiety 'C52 H30 F12 Fe N7 O'
_chemical_formula_sum 'C52 H30 F12 Fe N7 O'
_chemical_formula_weight 1052.68
_chemical_name_common '[Fe(TpCF3PP)(NO)(1-MeIm)]'
_chemical_name_systematic
; 
 ? 
;
_space_group_IT_number 2
_symmetry_cell_setting triclinic
_symmetry_Int_Tables_number 2
_symmetry_space_group_name_Hall '-P 1'
_symmetry_space_group_name_H-M 'P -1'
_atom_sites_solution_hydrogens geom
_atom_sites_solution_primary direct
_atom_sites_solution_secondary difmap
_audit_creation_method SHELXL-97
_cell_angle_alpha 94.9260(10)
_cell_angle_beta 102.2850(10)
_cell_angle_gamma 92.7650(10)
_cell_formula_units_Z 2
_cell_length_a 11.7779(2)
_cell_length_b 12.2958(3)
_cell_length_c 15.5196(3)
_cell_measurement_reflns_used 8776
_cell_measurement_temperature 100(2)
_cell_measurement_theta_max 30.3001
_cell_measurement_theta_min 2.2453
_cell_volume 2182.84(8)
_computing_cell_refinement 'APEX2/SAINT (Bruker, 2004)'
_computing_data_collection 'APEX2 (Bruker, 2004)'
_computing_data_reduction 'SAINT/XPREP (Bruker, 2004; Sheldrick, 2001)'
_computing_molecular_graphics 'Platon (Spek, 2004)'
_computing_publication_material 'XCIF (Sheldrick, 2001)'
_computing_structure_refinement 'SHELXL-97 (Sheldrick, 1997)'
_computing_structure_solution 'SHELXS-97 (Sheldrick, 1990)'
_diffrn_ambient_temperature 100(2)
_diffrn_detector_area_resol_mean 8.33
_diffrn_measured_fraction_theta_full .996
_diffrn_measured_fraction_theta_max .996
_diffrn_measurement_device_type 'Bruker SMART APEX CCD'
_diffrn_measurement_method '\w and \f scans'
_diffrn_radiation_monochromator graphite
_diffrn_radiation_source 'fine-focus sealed tube'
_diffrn_radiation_type MoK\a
_diffrn_radiation_wavelength 0.71073
_diffrn_reflns_av_R_equivalents 0.0329
_diffrn_reflns_av_sigmaI/netI 0.0224
_diffrn_reflns_limit_h_max 15
_diffrn_reflns_limit_h_min -15
_diffrn_reflns_limit_k_max 16
_diffrn_reflns_limit_k_min -16
_diffrn_reflns_limit_l_max 20
_diffrn_reflns_limit_l_min -20
_diffrn_reflns_number 78019
_diffrn_reflns_theta_full 27.87
_diffrn_reflns_theta_max 27.87
_diffrn_reflns_theta_min 1.35
_exptl_absorpt_coefficient_mu 0.448
_exptl_absorpt_correction_T_max 0.9527
_exptl_absorpt_correction_T_min 0.8739
_exptl_absorpt_correction_type multi-scan
_exptl_absorpt_process_details 'Blessing, R.H. ACTA Cryst. (1995) A51, 33-38'
_exptl_crystal_colour purple
_exptl_crystal_density_diffrn 1.602
_exptl_crystal_density_method 'not measured'
_exptl_crystal_description plate
_exptl_crystal_F_000 1066
_exptl_crystal_recrystallization_method 'vapor diffusion (chloroform/isopropanol)'
_exptl_crystal_size_max 0.31
_exptl_crystal_size_mid 0.14
_exptl_crystal_size_min 0.11
_refine_diff_density_max .387
_refine_diff_density_min -.695
_refine_diff_density_rms .056
_refine_ls_extinction_method none
_refine_ls_goodness_of_fit_ref 1.068
_refine_ls_hydrogen_treatment constr
_refine_ls_matrix_type full
_refine_ls_number_parameters 698
_refine_ls_number_reflns 10374
_refine_ls_number_restraints 0
_refine_ls_restrained_S_all 1.068
_refine_ls_R_factor_all 0.0557
_refine_ls_R_factor_gt 0.0366
_refine_ls_shift/su_max 0.002
_refine_ls_shift/su_mean 0.000
_refine_ls_structure_factor_coef Fsqd
_refine_ls_weighting_details 'calc w=1/[\s^2^(Fo^2^)+(0.0249P)^2^+2.2525P] where P=(Fo^2^+2Fc^2^)/3'
_refine_ls_weighting_scheme calc
_refine_ls_wR_factor_gt 0.0799
_refine_ls_wR_factor_ref 0.0913
_reflns_number_gt 8181
_reflns_number_total 10374
_reflns_threshold_expression >2sigma(I)
_cod_data_source_file ja8055613_si_001.cif
_cod_data_source_block ns46
_cod_database_code 4103892

loop_
_symmetry_equiv_pos_as_xyz
'x, y, z'
'-x, -y, -z'

loop_
_atom_site_label
_atom_site_type_symbol
_atom_site_fract_x
_atom_site_fract_y
_atom_site_fract_z
_atom_site_U_iso_or_equiv
_atom_site_adp_type
_atom_site_occupancy
_atom_site_symmetry_multiplicity
_atom_site_calc_flag
_atom_site_refinement_flags
_atom_site_disorder_assembly
_atom_site_disorder_group
Fe1 Fe 0.37610(2) 0.12411(2) 0.754924(17) 0.01997(7) Uani 1 1 d . B .
N1 N 0.25192(14) 0.01069(12) 0.69283(10) 0.0220(3) Uani 1 1 d . . .
N2 N 0.40477(14) 0.16141(12) 0.63769(10) 0.0219(3) Uani 1 1 d . . .
N3 N 0.49387(14) 0.24494(12) 0.81720(10) 0.0212(3) Uani 1 1 d . . .
N4 N 0.33695(14) 0.09707(12) 0.87233(10) 0.0216(3) Uani 1 1 d . . .
C(M1 C 0.27194(17) 0.01977(15) 0.53858(12) 0.0227(4) Uani 1 1 d . . .
C(M2 C 0.55521(16) 0.31317(16) 0.68799(13) 0.0239(4) Uani 1 1 d . . .
C(M3 C 0.47974(16) 0.22939(14) 0.97242(12) 0.0212(4) Uani 1 1 d . . .
C(M4 C 0.18151(17) -0.04951(14) 0.82154(12) 0.0228(4) Uani 1 1 d . . .
C(A1 C 0.18706(17) -0.05882(14) 0.73222(12) 0.0229(4) Uani 1 1 d . . .
C(A2 C 0.23015(17) -0.02947(15) 0.60480(12) 0.0226(4) Uani 1 1 d . . .
C(A3 C 0.34997(16) 0.11275(15) 0.55530(12) 0.0228(4) Uani 1 1 d . . .
C(A4 C 0.47597(16) 0.24703(15) 0.62320(12) 0.0228(4) Uani 1 1 d . . .
C(A5 C 0.56614(16) 0.30828(15) 0.77912(13) 0.0219(4) Uani 1 1 d . . .
C(A6 C 0.53207(16) 0.27026(15) 0.90724(12) 0.0216(4) Uani 1 1 d . . .
C(A7 C 0.38633(17) 0.15067(14) 0.95413(12) 0.0224(4) Uani 1 1 d . . .
C(A8 C 0.24977(17) 0.02587(14) 0.88577(12) 0.0227(4) Uani 1 1 d . . .
C(B1 C 0.12749(18) -0.14492(15) 0.66821(13) 0.0253(4) Uani 1 1 d . . .
H(B1 H 0.0778 -0.2032 0.6787 0.030 Uiso 1 1 calc R . .
C(B2 C 0.15508(18) -0.12788(15) 0.59004(13) 0.0254(4) Uani 1 1 d . . .
H(B2 H 0.1296 -0.1726 0.5356 0.030 Uiso 1 1 calc R . .
C(B3 C 0.38403(17) 0.17275(16) 0.48768(13) 0.0257(4) Uani 1 1 d . . .
H(B3 H 0.3574 0.1568 0.4254 0.031 Uiso 1 1 calc R . .
C(B4 C 0.46025(17) 0.25521(16) 0.52925(13) 0.0268(4) Uani 1 1 d . . .
H(B4 H 0.4970 0.3089 0.5019 0.032 Uiso 1 1 calc R . .
C(B5 C 0.65337(17) 0.36970(16) 0.84659(13) 0.0249(4) Uani 1 1 d . . .
H(B5 H 0.7144 0.4177 0.8375 0.030 Uiso 1 1 calc R . .
C(B6 C 0.63251(17) 0.34656(15) 0.92576(13) 0.0241(4) Uani 1 1 d . . .
H(B6 H 0.6759 0.3753 0.9826 0.029 Uiso 1 1 calc R . .
C(B7 C 0.32602(18) 0.11432(15) 1.01963(13) 0.0253(4) Uani 1 1 d . . .
H(B7 H 0.3426 0.1396 1.0809 0.030 Uiso 1 1 calc R . .
C(B8 C 0.24247(18) 0.03840(15) 0.97785(13) 0.0255(4) Uani 1 1 d . . .
H(B8 H 0.1885 0.0000 1.0039 0.031 Uiso 1 1 calc R . .
C11 C 0.22853(16) -0.02768(15) 0.44507(12) 0.0227(4) Uani 1 1 d . . .
C12 C 0.10948(17) -0.04418(17) 0.40845(13) 0.0288(4) Uani 1 1 d . . .
H12 H 0.0557 -0.0224 0.4433 0.035 Uiso 1 1 calc R . .
C13 C 0.06780(17) -0.09151(17) 0.32273(14) 0.0287(4) Uani 1 1 d . . .
H13 H -0.0136 -0.1043 0.2997 0.034 Uiso 1 1 calc R . .
C14 C 0.14614(16) -0.12029(15) 0.27040(13) 0.0240(4) Uani 1 1 d . . .
C15 C 0.26479(16) -0.10162(15) 0.30431(12) 0.0226(4) Uani 1 1 d . . .
H15 H 0.3181 -0.1193 0.2679 0.027 Uiso 1 1 calc R . .
C16 C 0.30604(16) -0.05716(15) 0.39122(12) 0.0219(4) Uani 1 1 d . . .
H16 H 0.3876 -0.0466 0.4145 0.026 Uiso 1 1 calc R . .
C17 C 0.10274(17) -0.17254(17) 0.17791(14) 0.0292(4) Uani 1 1 d . . .
F1 F 0.17363(13) -0.14726(12) 0.12428(8) 0.0468(4) Uani 1 1 d . . .
F2 F -0.00310(12) -0.14471(12) 0.14124(10) 0.0533(4) Uani 1 1 d . . .
F3 F 0.09578(12) -0.28215(10) 0.17357(9) 0.0402(3) Uani 1 1 d . . .
C21 C 0.63723(16) 0.39262(17) 0.65934(13) 0.0255(4) Uani 1 1 d . . .
C22 C 0.64065(16) 0.50376(17) 0.68483(13) 0.0272(4) Uani 1 1 d . . .
H22 H 0.5889 0.5302 0.7199 0.033 Uiso 1 1 calc R . .
C23 C 0.71846(17) 0.5772(2) 0.66006(14) 0.0323(5) Uani 1 1 d . . .
H23 H 0.7197 0.6533 0.6777 0.039 Uiso 1 1 calc R . .
C24 C 0.79433(17) 0.5381(2) 0.60930(13) 0.0346(5) Uani 1 1 d . A .
C25 C 0.79167(17) 0.4281(2) 0.58247(14) 0.0351(5) Uani 1 1 d . . .
H25 H 0.8434 0.4021 0.5472 0.042 Uiso 1 1 calc R . .
C26 C 0.71361(18) 0.35529(19) 0.60685(14) 0.0316(5) Uani 1 1 d . . .
H26 H 0.7117 0.2795 0.5879 0.038 Uiso 1 1 calc R . .
C27 C 0.8848(2) 0.6155(3) 0.58870(15) 0.0469(7) Uani 1 1 d . . .
F4 F 0.8794(5) 0.6188(5) 0.5034(2) 0.061(2) Uani 0.514(9) 1 d P A 1
F5 F 0.9883(7) 0.6172(7) 0.6318(6) 0.0426(16) Uani 0.514(9) 1 d P A 1
F6 F 0.8609(3) 0.7361(3) 0.6094(4) 0.0348(10) Uani 0.514(9) 1 d P A 1
F4A F 0.9398(4) 0.5570(4) 0.5228(3) 0.0467(15) Uani 0.484(9) 1 d P A 3
F5A F 0.8582(3) 0.6968(5) 0.5694(4) 0.0414(14) Uani 0.484(9) 1 d P A 3
F6A F 0.9783(7) 0.6140(7) 0.6603(4) 0.0315(12) Uani 0.484(9) 1 d P A 3
C31 C 0.52601(16) 0.27518(15) 1.06602(12) 0.0220(4) Uani 1 1 d . . .
C32 C 0.57001(17) 0.20784(15) 1.13161(13) 0.0239(4) Uani 1 1 d . . .
H32 H 0.5697 0.1313 1.1166 0.029 Uiso 1 1 calc R . .
C33 C 0.61407(17) 0.25159(15) 1.21838(13) 0.0247(4) Uani 1 1 d . . .
H33 H 0.6430 0.2049 1.2626 0.030 Uiso 1 1 calc R . .
C34 C 0.61600(16) 0.36343(15) 1.24071(13) 0.0234(4) Uani 1 1 d . . .
C35 C 0.57172(17) 0.43203(15) 1.17648(13) 0.0251(4) Uani 1 1 d . . .
H35 H 0.5730 0.5087 1.1916 0.030 Uiso 1 1 calc R . .
C36 C 0.52590(17) 0.38740(15) 1.09040(13) 0.0239(4) Uani 1 1 d . . .
H36 H 0.4937 0.4339 1.0470 0.029 Uiso 1 1 calc R . .
C37 C 0.66583(18) 0.40776(17) 1.33458(14) 0.0284(4) Uani 1 1 d . . .
F7 F 0.78154(10) 0.40169(11) 1.35686(8) 0.0362(3) Uani 1 1 d . . .
F8 F 0.62164(13) 0.35176(12) 1.39149(9) 0.0500(4) Uani 1 1 d . . .
F9 F 0.64568(11) 0.51260(10) 1.35147(9) 0.0402(3) Uani 1 1 d . . .
C41 C 0.09819(18) -0.12876(15) 0.84954(12) 0.0236(4) Uani 1 1 d . . .
C42 C 0.13860(18) -0.20130(15) 0.91192(13) 0.0251(4) Uani 1 1 d . . .
H42 H 0.2196 -0.2007 0.9372 0.030 Uiso 1 1 calc R . .
C43 C 0.06079(19) -0.27459(15) 0.93729(13) 0.0265(4) Uani 1 1 d . . .
H43 H 0.0887 -0.3240 0.9795 0.032 Uiso 1 1 calc R . .
C44 C -0.05708(18) -0.27529(15) 0.90100(13) 0.0254(4) Uani 1 1 d . . .
C45 C -0.09908(19) -0.20336(16) 0.83922(13) 0.0282(4) Uani 1 1 d . . .
H45 H -0.1802 -0.2035 0.8147 0.034 Uiso 1 1 calc R . .
C46 C -0.02067(19) -0.13107(16) 0.81373(13) 0.0277(4) Uani 1 1 d . . .
H46 H -0.0489 -0.0823 0.7710 0.033 Uiso 1 1 calc R . .
C47 C -0.1399(2) -0.35312(16) 0.93065(14) 0.0300(5) Uani 1 1 d . . .
F10 F -0.14726(13) -0.32647(11) 1.01486(8) 0.0443(3) Uani 1 1 d . . .
F11 F -0.10568(13) -0.45592(10) 0.92777(11) 0.0466(4) Uani 1 1 d . . .
F12 F -0.24819(11) -0.35688(10) 0.88237(9) 0.0384(3) Uani 1 1 d . . .
N5 N 0.47825(15) 0.02458(13) 0.75860(11) 0.0254(4) Uani 1 1 d . . .
O1 O 0.50242(13) -0.04677(12) 0.71008(10) 0.0303(5) Uani 0.940(4) 1 d P B 1
O1A O 0.563(2) 0.021(2) 0.828(2) 0.046(9) Uani 0.060(4) 1 d P B 2
N6 N 0.24785(14) 0.24332(12) 0.74024(10) 0.0217(3) Uani 1 1 d . . .
N7 N 0.15000(14) 0.38536(13) 0.77020(11) 0.0257(4) Uani 1 1 d . . .
C1 C 0.22973(18) 0.31591(16) 0.80309(13) 0.0269(4) Uani 1 1 d . B .
H1 H 0.2680 0.3188 0.8637 0.032 Uiso 1 1 calc R . .
C2 C 0.11469(17) 0.35464(17) 0.68106(15) 0.0299(4) Uani 1 1 d . B .
H2 H 0.0586 0.3876 0.6397 0.036 Uiso 1 1 calc R . .
C3 C 0.17601(16) 0.26767(16) 0.66371(14) 0.0266(4) Uani 1 1 d . B .
H3 H 0.1699 0.2294 0.6069 0.032 Uiso 1 1 calc R . .
C4 C 0.1116(2) 0.47799(17) 0.81918(15) 0.0351(5) Uani 1 1 d . B .
H4A H 0.1471 0.4789 0.8824 0.053 Uiso 1 1 calc R . .
H4B H 0.0266 0.4711 0.8106 0.053 Uiso 1 1 calc R . .
H4C H 0.1353 0.5462 0.7974 0.053 Uiso 1 1 calc R . .

loop_
_atom_site_aniso_label
_atom_site_aniso_U_11
_atom_site_aniso_U_22
_atom_site_aniso_U_33
_atom_site_aniso_U_23
_atom_site_aniso_U_13
_atom_site_aniso_U_12
Fe1 0.02764(14) 0.01651(13) 0.02335(14) 0.00873(10) 0.01843(11) 0.00780(10)
N1 0.0319(8) 0.0177(7) 0.0242(8) 0.0090(6) 0.0193(7) 0.0086(6)
N2 0.0272(8) 0.0212(8) 0.0247(8) 0.0102(6) 0.0173(7) 0.0089(6)
N3 0.0272(8) 0.0199(8) 0.0238(8) 0.0091(6) 0.0174(6) 0.0088(6)
N4 0.0308(8) 0.0160(7) 0.0247(8) 0.0070(6) 0.0181(7) 0.0062(6)
C(M1 0.0280(9) 0.0237(9) 0.0234(9) 0.0097(7) 0.0158(8) 0.0132(8)
C(M2 0.0237(9) 0.0259(10) 0.0300(10) 0.0142(8) 0.0174(8) 0.0101(8)
C(M3 0.0298(10) 0.0170(9) 0.0234(9) 0.0081(7) 0.0164(8) 0.0091(7)
C(M4 0.0343(10) 0.0155(9) 0.0257(9) 0.0074(7) 0.0193(8) 0.0058(7)
C(A1 0.0327(10) 0.0156(9) 0.0272(10) 0.0081(7) 0.0182(8) 0.0069(7)
C(A2 0.0306(10) 0.0194(9) 0.0243(9) 0.0078(7) 0.0164(8) 0.0109(7)
C(A3 0.0276(9) 0.0240(9) 0.0246(9) 0.0101(7) 0.0181(8) 0.0111(8)
C(A4 0.0250(9) 0.0248(10) 0.0269(10) 0.0129(7) 0.0184(8) 0.0102(8)
C(A5 0.0230(9) 0.0212(9) 0.0289(10) 0.0117(7) 0.0165(8) 0.0087(7)
C(A6 0.0273(9) 0.0181(9) 0.0253(9) 0.0072(7) 0.0154(8) 0.0083(7)
C(A7 0.0334(10) 0.0166(9) 0.0245(9) 0.0075(7) 0.0191(8) 0.0079(7)
C(A8 0.0340(10) 0.0158(9) 0.0258(9) 0.0071(7) 0.0200(8) 0.0064(7)
C(B1 0.0366(11) 0.0187(9) 0.0266(10) 0.0063(7) 0.0181(8) 0.0042(8)
C(B2 0.0367(11) 0.0205(9) 0.0245(10) 0.0066(7) 0.0160(8) 0.0076(8)
C(B3 0.0300(10) 0.0304(10) 0.0243(9) 0.0124(8) 0.0171(8) 0.0092(8)
C(B4 0.0297(10) 0.0304(11) 0.0286(10) 0.0149(8) 0.0189(8) 0.0086(8)
C(B5 0.0229(9) 0.0265(10) 0.0318(10) 0.0130(8) 0.0156(8) 0.0073(8)
C(B6 0.0253(9) 0.0240(10) 0.0285(10) 0.0098(8) 0.0144(8) 0.0075(8)
C(B7 0.0361(11) 0.0214(9) 0.0251(10) 0.0061(7) 0.0198(8) 0.0034(8)
C(B8 0.0366(11) 0.0203(9) 0.0276(10) 0.0079(7) 0.0223(8) 0.0036(8)
C11 0.0269(9) 0.0235(9) 0.0241(9) 0.0125(7) 0.0141(8) 0.0106(7)
C12 0.0263(10) 0.0387(12) 0.0313(11) 0.0196(9) 0.0193(8) 0.0140(9)
C13 0.0196(9) 0.0379(12) 0.0344(11) 0.0221(9) 0.0102(8) 0.0071(8)
C14 0.0239(9) 0.0238(10) 0.0267(10) 0.0114(8) 0.0072(7) 0.0033(7)
C15 0.0229(9) 0.0258(10) 0.0232(9) 0.0080(7) 0.0114(7) 0.0057(7)
C16 0.0199(9) 0.0264(10) 0.0231(9) 0.0074(7) 0.0102(7) 0.0064(7)
C17 0.0250(10) 0.0262(10) 0.0356(11) 0.0090(8) 0.0032(8) 0.0003(8)
F1 0.0566(9) 0.0588(9) 0.0221(6) 0.0046(6) 0.0075(6) -0.0214(7)
F2 0.0404(8) 0.0487(9) 0.0562(9) -0.0121(7) -0.0187(7) 0.0185(7)
F3 0.0460(8) 0.0278(7) 0.0495(8) 0.0034(6) 0.0163(6) 0.0041(6)
C21 0.0194(9) 0.0367(11) 0.0262(10) 0.0187(8) 0.0105(7) 0.0062(8)
C22 0.0208(9) 0.0366(11) 0.0285(10) 0.0154(8) 0.0101(8) 0.0019(8)
C23 0.0243(10) 0.0456(13) 0.0276(10) 0.0166(9) 0.0037(8) -0.0066(9)
C24 0.0170(9) 0.0656(16) 0.0220(10) 0.0217(10) 0.0018(7) -0.0081(9)
C25 0.0186(9) 0.0667(16) 0.0261(10) 0.0234(10) 0.0103(8) 0.0068(10)
C26 0.0271(10) 0.0461(13) 0.0303(11) 0.0208(9) 0.0169(8) 0.0114(9)
C27 0.0279(12) 0.088(2) 0.0213(11) 0.0085(12) 0.0039(9) -0.0275(13)
F4 0.088(4) 0.070(3) 0.0256(16) -0.0016(15) 0.0279(18) -0.049(3)
F5 0.0159(16) 0.0328(18) 0.080(5) 0.015(3) 0.011(3) -0.0027(12)
F6 0.0288(14) 0.0250(18) 0.055(3) 0.0151(16) 0.0156(16) -0.0014(12)
F4A 0.048(2) 0.056(3) 0.0410(19) -0.0022(17) 0.0301(17) -0.023(2)
F5A 0.0257(15) 0.042(3) 0.061(3) 0.036(3) 0.0097(18) -0.0020(16)
F6A 0.019(2) 0.036(2) 0.037(3) 0.009(2) -0.0002(18) -0.0097(16)
C31 0.0271(9) 0.0201(9) 0.0261(9) 0.0074(7) 0.0190(8) 0.0051(7)
C32 0.0341(10) 0.0164(9) 0.0278(10) 0.0069(7) 0.0182(8) 0.0069(8)
C33 0.0303(10) 0.0229(10) 0.0267(10) 0.0083(7) 0.0162(8) 0.0052(8)
C34 0.0236(9) 0.0225(9) 0.0295(10) 0.0036(7) 0.0178(8) 0.0012(7)
C35 0.0298(10) 0.0167(9) 0.0357(11) 0.0050(7) 0.0212(8) 0.0031(7)
C36 0.0307(10) 0.0180(9) 0.0302(10) 0.0095(7) 0.0191(8) 0.0057(7)
C37 0.0280(10) 0.0277(10) 0.0332(11) 0.0008(8) 0.0161(8) -0.0004(8)
F7 0.0281(6) 0.0427(7) 0.0397(7) 0.0058(6) 0.0093(5) 0.0088(5)
F8 0.0640(10) 0.0601(9) 0.0280(7) -0.0038(6) 0.0245(7) -0.0259(8)
F9 0.0334(7) 0.0331(7) 0.0483(8) -0.0148(6) 0.0024(6) 0.0065(5)
C41 0.0382(11) 0.0161(9) 0.0234(9) 0.0034(7) 0.0212(8) 0.0023(8)
C42 0.0367(11) 0.0198(9) 0.0250(9) 0.0048(7) 0.0190(8) 0.0037(8)
C43 0.0443(12) 0.0173(9) 0.0250(10) 0.0066(7) 0.0212(9) 0.0049(8)
C44 0.0404(11) 0.0167(9) 0.0259(10) 0.0021(7) 0.0225(9) 0.0014(8)
C45 0.0379(11) 0.0230(10) 0.0294(10) 0.0054(8) 0.0193(9) 0.0016(8)
C46 0.0416(12) 0.0194(9) 0.0287(10) 0.0079(8) 0.0199(9) 0.0034(8)
C47 0.0427(12) 0.0224(10) 0.0337(11) 0.0076(8) 0.0257(10) 0.0050(9)
F10 0.0625(9) 0.0475(8) 0.0327(7) 0.0087(6) 0.0323(7) -0.0045(7)
F11 0.0543(9) 0.0195(6) 0.0808(11) 0.0145(6) 0.0435(8) 0.0043(6)
F12 0.0401(7) 0.0351(7) 0.0459(8) 0.0111(6) 0.0215(6) -0.0044(6)
N5 0.0319(9) 0.0214(8) 0.0306(9) 0.0121(7) 0.0190(7) 0.0083(7)
O1 0.0361(9) 0.0215(8) 0.0416(10) 0.0058(6) 0.0242(7) 0.0107(6)
O1A 0.036(16) 0.046(18) 0.06(2) 0.023(14) 0.007(13) 0.004(13)
N6 0.0257(8) 0.0166(7) 0.0292(8) 0.0067(6) 0.0181(7) 0.0033(6)
N7 0.0293(9) 0.0196(8) 0.0349(9) 0.0064(7) 0.0195(7) 0.0075(7)
C1 0.0377(11) 0.0229(10) 0.0288(10) 0.0103(8) 0.0212(9) 0.0119(8)
C2 0.0230(10) 0.0275(11) 0.0393(12) 0.0001(8) 0.0071(8) 0.0062(8)
C3 0.0219(9) 0.0235(10) 0.0346(11) -0.0024(8) 0.0087(8) 0.0018(8)
C4 0.0470(13) 0.0264(11) 0.0419(12) 0.0083(9) 0.0270(10) 0.0177(10)

loop_
_atom_type_symbol
_atom_type_description
_atom_type_scat_dispersion_real
_atom_type_scat_dispersion_imag
_atom_type_scat_source
C C .0033 .0016 'International Tables Vol C Tables 4.2.6.8 and 6.1.1.4'
H H .0000 .0000 'International Tables Vol C Tables 4.2.6.8 and 6.1.1.4'
N N .0061 .0033 'International Tables Vol C Tables 4.2.6.8 and 6.1.1.4'
O O .0106 .0060 'International Tables Vol C Tables 4.2.6.8 and 6.1.1.4'
F F .0171 .0103 'International Tables Vol C Tables 4.2.6.8 and 6.1.1.4'
Fe Fe .3463 .8444 'International Tables Vol C Tables 4.2.6.8 and 6.1.1.4'

loop_
_geom_angle_atom_site_label_1
_geom_angle_atom_site_label_2
_geom_angle_atom_site_label_3
_geom_angle
N5 Fe1 N1 89.07(7)
N5 Fe1 N2 89.96(6)
N1 Fe1 N2 90.03(6)
N5 Fe1 N3 94.36(7)
N1 Fe1 N3 176.56(6)
N2 Fe1 N3 90.03(6)
N5 Fe1 N4 95.17(7)
N1 Fe1 N4 90.13(6)
N2 Fe1 N4 174.87(6)
N3 Fe1 N4 89.51(6)
N5 Fe1 N6 175.87(7)
N1 Fe1 N6 88.67(6)
N2 Fe1 N6 86.59(6)
N3 Fe1 N6 87.91(6)
N4 Fe1 N6 88.29(6)
C(A2 N1 C(A1 105.49(16)
C(A2 N1 Fe1 126.75(12)
C(A1 N1 Fe1 126.55(13)
C(A3 N2 C(A4 106.11(15)
C(A3 N2 Fe1 126.93(12)
C(A4 N2 Fe1 126.75(13)
C(A6 N3 C(A5 105.37(16)
C(A6 N3 Fe1 127.19(12)
C(A5 N3 Fe1 126.75(13)
C(A7 N4 C(A8 105.84(14)
C(A7 N4 Fe1 127.23(12)
C(A8 N4 Fe1 126.81(13)
C(A2 C(M1 C(A3 123.58(18)
C(A2 C(M1 C11 118.03(18)
C(A3 C(M1 C11 118.37(16)
C(A4 C(M2 C(A5 124.06(17)
C(A4 C(M2 C21 118.52(16)
C(A5 C(M2 C21 117.39(18)
C(A7 C(M3 C(A6 123.87(18)
C(A7 C(M3 C31 118.60(15)
C(A6 C(M3 C31 117.52(17)
C(A8 C(M4 C(A1 124.22(17)
C(A8 C(M4 C41 118.44(16)
C(A1 C(M4 C41 117.32(18)
N1 C(A1 C(M4 125.82(18)
N1 C(A1 C(B1 110.02(16)
C(M4 C(A1 C(B1 124.15(17)
N1 C(A2 C(M1 125.24(18)
N1 C(A2 C(B2 110.10(15)
C(M1 C(A2 C(B2 124.64(18)
N2 C(A3 C(M1 125.63(16)
N2 C(A3 C(B3 109.64(17)
C(M1 C(A3 C(B3 124.73(18)
N2 C(A4 C(M2 125.91(16)
N2 C(A4 C(B4 109.66(18)
C(M2 C(A4 C(B4 124.37(17)
N3 C(A5 C(M2 125.14(19)
N3 C(A5 C(B5 110.15(16)
C(M2 C(A5 C(B5 124.70(17)
N3 C(A6 C(M3 125.32(18)
N3 C(A6 C(B6 110.36(15)
C(M3 C(A6 C(B6 124.31(18)
N4 C(A7 C(M3 125.83(16)
N4 C(A7 C(B7 109.85(17)
C(M3 C(A7 C(B7 124.32(18)
N4 C(A8 C(M4 125.40(16)
N4 C(A8 C(B8 109.84(17)
C(M4 C(A8 C(B8 124.72(17)
C(B2 C(B1 C(A1 107.26(17)
C(B2 C(B1 H(B1 126.4
C(A1 C(B1 H(B1 126.4
C(B1 C(B2 C(A2 107.07(18)
C(B1 C(B2 H(B2 126.5
C(A2 C(B2 H(B2 126.5
C(B4 C(B3 C(A3 107.24(18)
C(B4 C(B3 H(B3 126.4
C(A3 C(B3 H(B3 126.4
C(B3 C(B4 C(A4 107.25(17)
C(B3 C(B4 H(B4 126.4
C(A4 C(B4 H(B4 126.4
C(B6 C(B5 C(A5 107.22(17)
C(B6 C(B5 H(B5 126.4
C(A5 C(B5 H(B5 126.4
C(B5 C(B6 C(A6 106.83(18)
C(B5 C(B6 H(B6 126.6
C(A6 C(B6 H(B6 126.6
C(B8 C(B7 C(A7 107.26(17)
C(B8 C(B7 H(B7 126.4
C(A7 C(B7 H(B7 126.4
C(B7 C(B8 C(A8 107.18(16)
C(B7 C(B8 H(B8 126.4
C(A8 C(B8 H(B8 126.4
C12 C11 C16 118.01(18)
C12 C11 C(M1 120.92(16)
C16 C11 C(M1 121.07(17)
C13 C12 C11 121.62(17)
C13 C12 H12 119.2
C11 C12 H12 119.2
C12 C13 C14 119.46(18)
C12 C13 H13 120.3
C14 C13 H13 120.3
C15 C14 C13 120.03(19)
C15 C14 C17 119.75(17)
C13 C14 C17 120.21(18)
C14 C15 C16 120.17(17)
C14 C15 H15 119.9
C16 C15 H15 119.9
C15 C16 C11 120.65(18)
C15 C16 H16 119.7
C11 C16 H16 119.7
F2 C17 F3 106.02(17)
F2 C17 F1 107.48(17)
F3 C17 F1 105.23(17)
F2 C17 C14 112.88(17)
F3 C17 C14 112.49(16)
F1 C17 C14 112.23(17)
C22 C21 C26 118.54(18)
C22 C21 C(M2 121.09(17)
C26 C21 C(M2 120.37(19)
C21 C22 C23 121.17(19)
C21 C22 H22 119.4
C23 C22 H22 119.4
C24 C23 C22 119.2(2)
C24 C23 H23 120.4
C22 C23 H23 120.4
C25 C24 C23 120.59(19)
C25 C24 C27 119.9(2)
C23 C24 C27 119.4(2)
C24 C25 C26 120.0(2)
C24 C25 H25 120.0
C26 C25 H25 120.0
C25 C26 C21 120.5(2)
C25 C26 H26 119.8
C21 C26 H26 119.8
F5A C27 F5 113.5(5)
F5A C27 F4 70.7(3)
F5 C27 F4 111.7(3)
F5A C27 F6A 117.1(5)
F4 C27 F6A 132.0(4)
F5A C27 F4A 112.1(3)
F5 C27 F4A 79.1(4)
F4 C27 F4A 45.2(2)
F6A C27 F4A 96.1(4)
F5A C27 C24 117.8(3)
F5 C27 C24 119.4(4)
F4 C27 C24 113.9(2)
F6A C27 C24 103.4(3)
F4A C27 C24 107.9(3)
F5 C27 F6 99.4(4)
F4 C27 F6 97.1(3)
F6A C27 F6 95.7(4)
F4A C27 F6 134.2(3)
C24 C27 F6 112.1(2)
C32 C31 C36 118.33(18)
C32 C31 C(M3 121.22(16)
C36 C31 C(M3 120.45(16)
C33 C32 C31 120.70(17)
C33 C32 H32 119.6
C31 C32 H32 119.6
C32 C33 C34 120.06(17)
C32 C33 H33 120.0
C34 C33 H33 120.0
C33 C34 C35 120.19(18)
C33 C34 C37 118.52(17)
C35 C34 C37 121.28(18)
C36 C35 C34 119.34(17)
C36 C35 H35 120.3
C34 C35 H35 120.3
C35 C36 C31 121.33(17)
C35 C36 H36 119.3
C31 C36 H36 119.3
F9 C37 F8 106.80(16)
F9 C37 F7 106.54(16)
F8 C37 F7 106.21(17)
F9 C37 C34 113.07(17)
F8 C37 C34 111.57(17)
F7 C37 C34 112.20(15)
C46 C41 C42 118.75(17)
C46 C41 C(M4 120.48(17)
C42 C41 C(M4 120.77(18)
C43 C42 C41 120.4(2)
C43 C42 H42 119.8
C41 C42 H42 119.8
C44 C43 C42 119.92(18)
C44 C43 H43 120.0
C42 C43 H43 120.0
C43 C44 C45 120.59(18)
C43 C44 C47 119.17(18)
C45 C44 C47 120.22(19)
C44 C45 C46 119.1(2)
C44 C45 H45 120.5
C46 C45 H45 120.5
C41 C46 C45 121.27(18)
C41 C46 H46 119.4
C45 C46 H46 119.4
F12 C47 F10 106.14(16)
F12 C47 F11 107.16(18)
F10 C47 F11 105.72(16)
F12 C47 C44 113.34(17)
F10 C47 C44 112.10(18)
F11 C47 C44 111.89(16)
O1 N5 O1A 100.1(14)
O1 N5 Fe1 138.13(15)
O1A N5 Fe1 121.6(14)
C1 N6 C3 105.49(15)
C1 N6 Fe1 126.43(14)
C3 N6 Fe1 127.82(12)
C1 N7 C2 106.89(16)
C1 N7 C4 126.73(18)
C2 N7 C4 126.34(17)
N6 C1 N7 111.47(18)
N6 C1 H1 124.3
N7 C1 H1 124.3
C3 C2 N7 106.24(18)
C3 C2 H2 126.9
N7 C2 H2 126.9
C2 C3 N6 109.92(18)
C2 C3 H3 125.0
N6 C3 H3 125.0
N7 C4 H4A 109.5
N7 C4 H4B 109.5
H4A C4 H4B 109.5
N7 C4 H4C 109.5
H4A C4 H4C 109.5
H4B C4 H4C 109.5

loop_
_geom_bond_atom_site_label_1
_geom_bond_atom_site_label_2
_geom_bond_distance
Fe1 N5 1.7530(15)
Fe1 N1 1.9963(17)
Fe1 N2 2.0061(14)
Fe1 N3 2.0124(17)
Fe1 N4 2.0224(14)
Fe1 N6 2.1464(15)
N1 C(A2 1.378(2)
N1 C(A1 1.383(2)
N2 C(A3 1.375(3)
N2 C(A4 1.378(2)
N3 C(A6 1.377(2)
N3 C(A5 1.382(2)
N4 C(A7 1.375(3)
N4 C(A8 1.378(2)
C(M1 C(A2 1.399(2)
C(M1 C(A3 1.402(3)
C(M1 C11 1.489(3)
C(M2 C(A4 1.389(3)
C(M2 C(A5 1.399(3)
C(M2 C21 1.501(3)
C(M3 C(A7 1.395(3)
C(M3 C(A6 1.407(2)
C(M3 C31 1.489(3)
C(M4 C(A8 1.388(3)
C(M4 C(A1 1.397(2)
C(M4 C41 1.504(3)
C(A1 C(B1 1.432(3)
C(A2 C(B2 1.436(3)
C(A3 C(B3 1.446(2)
C(A4 C(B4 1.443(3)
C(A5 C(B5 1.433(3)
C(A6 C(B6 1.437(3)
C(A7 C(B7 1.447(2)
C(A8 C(B8 1.445(2)
C(B1 C(B2 1.351(3)
C(B1 H(B1 0.9500
C(B2 H(B2 0.9500
C(B3 C(B4 1.343(3)
C(B3 H(B3 0.9500
C(B4 H(B4 0.9500
C(B5 C(B6 1.354(3)
C(B5 H(B5 0.9500
C(B6 H(B6 0.9500
C(B7 C(B8 1.340(3)
C(B7 H(B7 0.9500
C(B8 H(B8 0.9500
C11 C12 1.394(3)
C11 C16 1.403(2)
C12 C13 1.382(3)
C12 H12 0.9500
C13 C14 1.392(3)
C13 H13 0.9500
C14 C15 1.385(3)
C14 C17 1.494(3)
C15 C16 1.387(3)
C15 H15 0.9500
C16 H16 0.9500
C17 F2 1.329(2)
C17 F3 1.341(2)
C17 F1 1.342(2)
C21 C22 1.386(3)
C21 C26 1.404(3)
C22 C23 1.390(3)
C22 H22 0.9500
C23 C24 1.388(3)
C23 H23 0.9500
C24 C25 1.378(4)
C24 C27 1.498(3)
C25 C26 1.384(3)
C25 H25 0.9500
C26 H26 0.9500
C27 F5A 1.108(5)
C27 F5 1.258(9)
C27 F4 1.315(4)
C27 F6A 1.390(8)
C27 F4A 1.477(4)
C27 F6 1.541(6)
C31 C32 1.397(2)
C31 C36 1.399(3)
C32 C33 1.387(3)
C32 H32 0.9500
C33 C34 1.387(3)
C33 H33 0.9500
C34 C35 1.394(3)
C34 C37 1.494(3)
C35 C36 1.384(3)
C35 H35 0.9500
C36 H36 0.9500
C37 F9 1.336(2)
C37 F8 1.338(2)
C37 F7 1.340(2)
C41 C46 1.390(3)
C41 C42 1.397(3)
C42 C43 1.393(3)
C42 H42 0.9500
C43 C44 1.382(3)
C43 H43 0.9500
C44 C45 1.390(3)
C44 C47 1.502(3)
C45 C46 1.391(3)
C45 H45 0.9500
C46 H46 0.9500
C47 F12 1.331(3)
C47 F10 1.342(2)
C47 F11 1.345(2)
N5 O1 1.192(2)
N5 O1A 1.31(3)
N6 C1 1.323(2)
N6 C3 1.369(3)
N7 C1 1.349(2)
N7 C2 1.371(3)
N7 C4 1.458(2)
C1 H1 0.9500
C2 C3 1.359(3)
C2 H2 0.9500
C3 H3 0.9500
C4 H4A 0.9800
C4 H4B 0.9800
C4 H4C 0.9800
